data_7031427
loop_
_publ_author_name
'Sun, Xiao-Lu'
'Zhu, Qin-Yu'
'Mu, Wen-Qin'
'Qian, Li-Wen'
'Yu, Lan'
'Wu, Jing'
'Bian, Guo-Qing'
'Dai, Jie'

_publ_section_title
;
 Ion pair charge-transfer thiogermanate salts [MV]2Ge4S10&#x00B7;xSol:
 solvent induced crystal transformation and photocurrent responsive
 properties.
;
_journal_issue 33
_journal_name_full 'Dalton transactions (Cambridge, England : 2003)'
_journal_page_first 12582
_journal_page_last 12589
_journal_paper_doi 10.1039/c4dt01289e
_journal_volume 43
_journal_year 2014
_chemical_formula_sum 'C25 H32 Ge4 N4 O S10'
_chemical_formula_weight 1015.51
_chemical_name_systematic
; 
 ? 
;
_space_group_IT_number 2
_symmetry_cell_setting triclinic
_symmetry_space_group_name_Hall '-P 1'
_symmetry_space_group_name_H-M 'P -1'
_atom_sites_solution_hydrogens geom
_atom_sites_solution_primary direct
_atom_sites_solution_secondary difmap
_audit_creation_method SHELXL-97
_cell_angle_alpha 79.485(14)
_cell_angle_beta 74.554(13)
_cell_angle_gamma 74.835(14)
_cell_formula_units_Z 2
_cell_length_a 10.0424(8)
_cell_length_b 11.5726(12)
_cell_length_c 17.4356(18)
_cell_measurement_reflns_used 7612
_cell_measurement_temperature 223(2)
_cell_measurement_theta_max 27.5
_cell_measurement_theta_min 3.0
_cell_volume 1871.2(4)
_computing_cell_refinement 'CrystalClear (Rigaku Corporation, 1999)'
_computing_data_collection 'CrystalClear (Rigaku Corporation, 1999)'
_computing_data_reduction 'CrystalClear (Rigaku Corporation, 1999)'
_computing_structure_refinement 'SHELXL-97 (Sheldrick, 1997)'
_computing_structure_solution 'SHELXS-97 (Sheldrick, 1990)'
_diffrn_ambient_temperature 223(2)
_diffrn_detector_area_resol_mean 14.63
_diffrn_measured_fraction_theta_full 0.992
_diffrn_measured_fraction_theta_max 0.992
_diffrn_measurement_device_type 'Rigaku Saturn'
_diffrn_measurement_method \w
_diffrn_radiation_monochromator graphite
_diffrn_radiation_source 'fine-focus sealed tube'
_diffrn_radiation_type MoK\a
_diffrn_radiation_wavelength 0.71075
_diffrn_reflns_av_R_equivalents 0.0696
_diffrn_reflns_av_sigmaI/netI 0.1026
_diffrn_reflns_limit_h_max 11
_diffrn_reflns_limit_h_min -11
_diffrn_reflns_limit_k_max 12
_diffrn_reflns_limit_k_min -13
_diffrn_reflns_limit_l_max 18
_diffrn_reflns_limit_l_min -20
_diffrn_reflns_number 14823
_diffrn_reflns_theta_full 25.00
_diffrn_reflns_theta_max 25.00
_diffrn_reflns_theta_min 3.08
_exptl_absorpt_coefficient_mu 3.769
_exptl_absorpt_correction_T_max 0.7525
_exptl_absorpt_correction_T_min 0.4408
_exptl_absorpt_correction_type multi-scan
_exptl_absorpt_process_details 'Jacobson, R. (1998) Private communication '
_exptl_crystal_colour Red
_exptl_crystal_density_diffrn 1.802
_exptl_crystal_density_method 'not measured'
_exptl_crystal_description Block
_exptl_crystal_F_000 1012
_exptl_crystal_size_max 0.26
_exptl_crystal_size_mid 0.10
_exptl_crystal_size_min 0.08
_refine_diff_density_max 0.841
_refine_diff_density_min -0.669
_refine_diff_density_rms 0.142
_refine_ls_extinction_method none
_refine_ls_goodness_of_fit_ref 1.084
_refine_ls_hydrogen_treatment constr
_refine_ls_matrix_type full
_refine_ls_number_parameters 404
_refine_ls_number_reflns 6534
_refine_ls_number_restraints 0
_refine_ls_restrained_S_all 1.084
_refine_ls_R_factor_all 0.1332
_refine_ls_R_factor_gt 0.0784
_refine_ls_shift/su_max 0.047
_refine_ls_shift/su_mean 0.000
_refine_ls_structure_factor_coef Fsqd
_refine_ls_weighting_details 'calc w=1/[\s^2^(Fo^2^)+(0.0076P)^2^+14.4300P] where P=(Fo^2^+2Fc^2^)/3'
_refine_ls_weighting_scheme calc
_refine_ls_wR_factor_gt 0.1116
_refine_ls_wR_factor_ref 0.1308
_reflns_number_gt 4232
_reflns_number_total 6534
_reflns_threshold_expression >2sigma(I)
_cod_data_source_file c4dt01289e4.cif
_cod_data_source_block 2
_cod_depositor_comments 'Adding full bibliography for 7031425--7031427.cif.'
_cod_original_cell_volume 1871.2(3)
_cod_original_sg_symbol_Hall '-P 1  '
_cod_original_sg_symbol_H-M 'P -1  '
_cod_database_code 7031427

loop_
_symmetry_equiv_pos_as_xyz
'x, y, z'
'-x, -y, -z'

loop_
_atom_site_label
_atom_site_type_symbol
_atom_site_fract_x
_atom_site_fract_y
_atom_site_fract_z
_atom_site_U_iso_or_equiv
_atom_site_adp_type
_atom_site_occupancy
_atom_site_symmetry_multiplicity
_atom_site_calc_flag
_atom_site_refinement_flags
Ge1 Ge -0.04513(11) 0.14554(10) 0.69008(6) 0.0311(3) Uani 1 1 d .
Ge2 Ge 0.26450(11) 0.27840(10) 0.63397(6) 0.0305(3) Uani 1 1 d .
Ge3 Ge 0.26188(11) 0.00872(10) 0.77497(6) 0.0315(3) Uani 1 1 d .
Ge4 Ge 0.02564(11) 0.29360(10) 0.83414(6) 0.0322(3) Uani 1 1 d .
S1 S -0.2150(3) 0.1212(3) 0.64842(17) 0.0442(7) Uani 1 1 d .
S2 S 0.0943(3) 0.2386(2) 0.58872(15) 0.0331(6) Uani 1 1 d .
S3 S 0.0931(3) -0.0304(2) 0.72893(15) 0.0359(7) Uani 1 1 d .
S4 S -0.1458(3) 0.2591(3) 0.78971(16) 0.0371(7) Uani 1 1 d .
S5 S 0.3816(3) 0.3806(3) 0.53921(16) 0.0402(7) Uani 1 1 d .
S6 S 0.4025(3) 0.1068(2) 0.67800(15) 0.0336(6) Uani 1 1 d .
S7 S 0.1671(3) 0.3914(2) 0.73617(15) 0.0336(6) Uani 1 1 d .
S8 S 0.3869(3) -0.1556(3) 0.81919(17) 0.0434(7) Uani 1 1 d .
S9 S 0.1586(3) 0.1179(2) 0.87790(15) 0.0332(6) Uani 1 1 d .
S10 S -0.0662(3) 0.3984(3) 0.93164(16) 0.0448(7) Uani 1 1 d .
N1 N 1.3418(12) 0.4577(11) 0.3416(6) 0.060(3) Uani 1 1 d .
N2 N 0.7748(10) 0.1668(9) 0.4513(5) 0.047(2) Uani 1 1 d .
N3 N 0.9923(10) -0.2500(8) 0.8688(5) 0.043(2) Uani 1 1 d .
N4 N 0.4315(8) 0.2540(8) 0.9248(6) 0.040(2) Uani 1 1 d .
C1 C 1.2121(14) 0.5187(13) 0.3766(8) 0.066(4) Uani 1 1 d .
H1 H 1.1968 0.5977 0.3870 0.079 Uiso 1 1 calc R
C2 C 1.1041(12) 0.4597(11) 0.3961(7) 0.053(3) Uani 1 1 d .
H2 H 1.0136 0.5005 0.4196 0.063 Uiso 1 1 calc R
C3 C 1.1237(11) 0.3417(11) 0.3824(6) 0.046(3) Uani 1 1 d .
C4 C 1.2590(12) 0.2823(12) 0.3473(7) 0.057(3) Uani 1 1 d .
H4 H 1.2761 0.2030 0.3370 0.068 Uiso 1 1 calc R
C5 C 1.3699(13) 0.3427(13) 0.3273(7) 0.057(3) Uani 1 1 d .
H5 H 1.4618 0.3037 0.3046 0.068 Uiso 1 1 calc R
C6 C 0.7545(12) 0.2853(12) 0.4455(7) 0.058(4) Uani 1 1 d .
H6 H 0.6619 0.3306 0.4575 0.069 Uiso 1 1 calc R
C7 C 0.8613(11) 0.3441(10) 0.4231(7) 0.051(3) Uani 1 1 d .
H7 H 0.8406 0.4279 0.4189 0.062 Uiso 1 1 calc R
C8 C 1.0020(12) 0.2804(10) 0.4061(6) 0.046(3) Uani 1 1 d .
C9 C 1.0241(12) 0.1542(11) 0.4150(7) 0.049(3) Uani 1 1 d .
H9 H 1.1161 0.1072 0.4059 0.059 Uiso 1 1 calc R
C10 C 0.9126(13) 0.1001(12) 0.4368(7) 0.057(3) Uani 1 1 d .
H10 H 0.9295 0.0165 0.4420 0.068 Uiso 1 1 calc R
C11 C 1.4595(15) 0.5242(15) 0.3210(8) 0.089(5) Uani 1 1 d .
H11A H 1.5057 0.5081 0.3647 0.133 Uiso 1 1 calc R
H11B H 1.4208 0.6092 0.3115 0.133 Uiso 1 1 calc R
H11C H 1.5269 0.4976 0.2736 0.133 Uiso 1 1 calc R
C12 C 0.6564(13) 0.1035(11) 0.4755(7) 0.062(4) Uani 1 1 d .
H12A H 0.6670 0.0469 0.5223 0.092 Uiso 1 1 calc R
H12B H 0.6579 0.0613 0.4326 0.092 Uiso 1 1 calc R
H12C H 0.5679 0.1613 0.4872 0.092 Uiso 1 1 calc R
C13 C 0.9949(11) -0.1642(10) 0.9087(6) 0.043(3) Uani 1 1 d .
H13 H 1.0748 -0.1706 0.9280 0.051 Uiso 1 1 calc R
C14 C 0.8826(10) -0.0645(9) 0.9230(6) 0.036(3) Uani 1 1 d .
H14 H 0.8865 -0.0058 0.9519 0.043 Uiso 1 1 calc R
C15 C 0.7652(10) -0.0550(10) 0.8931(6) 0.034(3) Uani 1 1 d .
C16 C 0.7633(11) -0.1453(10) 0.8518(6) 0.040(3) Uani 1 1 d .
H16 H 0.6846 -0.1415 0.8321 0.048 Uiso 1 1 calc R
C17 C 0.8783(13) -0.2408(11) 0.8399(7) 0.055(3) Uani 1 1 d .
H17 H 0.8771 -0.3005 0.8111 0.065 Uiso 1 1 calc R
C18 C 0.5048(11) 0.2100(10) 0.9826(6) 0.039(3) Uani 1 1 d .
H18 H 0.4816 0.2481 1.0285 0.047 Uiso 1 1 calc R
C19 C 0.6129(10) 0.1095(9) 0.9737(6) 0.036(3) Uani 1 1 d .
H19 H 0.6630 0.0792 1.0136 0.043 Uiso 1 1 calc R
C20 C 0.6470(10) 0.0540(9) 0.9064(6) 0.033(2) Uani 1 1 d .
C21 C 0.5689(10) 0.1012(10) 0.8471(6) 0.036(3) Uani 1 1 d .
H21 H 0.5889 0.0638 0.8011 0.043 Uiso 1 1 calc R
C22 C 0.4638(11) 0.2021(11) 0.8583(7) 0.045(3) Uani 1 1 d .
H22 H 0.4136 0.2354 0.8187 0.054 Uiso 1 1 calc R
C23 C 1.1148(12) -0.3497(10) 0.8534(7) 0.053(3) Uani 1 1 d .
H23A H 1.1184 -0.3797 0.8048 0.079 Uiso 1 1 calc R
H23B H 1.1074 -0.4130 0.8973 0.079 Uiso 1 1 calc R
H23C H 1.1997 -0.3223 0.8478 0.079 Uiso 1 1 calc R
C24 C 0.3116(12) 0.3603(11) 0.9380(8) 0.067(4) Uani 1 1 d .
H24A H 0.3080 0.4110 0.8881 0.100 Uiso 1 1 calc R
H24B H 0.3245 0.4048 0.9757 0.100 Uiso 1 1 calc R
H24C H 0.2244 0.3338 0.9586 0.100 Uiso 1 1 calc R
C25 C 0.4247(16) 0.4772(14) 0.1179(11) 0.101(6) Uani 1 1 d .
H25A H 0.4312 0.5280 0.0675 0.152 Uiso 1 1 calc R
H25B H 0.5141 0.4215 0.1185 0.152 Uiso 1 1 calc R
H25C H 0.4009 0.5261 0.1606 0.152 Uiso 1 1 calc R
O1 O 0.3255(14) 0.4169(11) 0.1275(10) 0.132(5) Uani 1 1 d .
H1A H 0.2576 0.4613 0.1115 0.198 Uiso 1 1 calc R

loop_
_atom_site_aniso_label
_atom_site_aniso_U_11
_atom_site_aniso_U_22
_atom_site_aniso_U_33
_atom_site_aniso_U_23
_atom_site_aniso_U_13
_atom_site_aniso_U_12
Ge1 0.0304(6) 0.0347(6) 0.0311(6) -0.0047(5) -0.0077(5) -0.0112(5)
Ge2 0.0324(6) 0.0322(6) 0.0291(6) -0.0009(5) -0.0073(5) -0.0126(5)
Ge3 0.0359(6) 0.0301(6) 0.0312(6) -0.0013(5) -0.0107(5) -0.0105(5)
Ge4 0.0334(6) 0.0344(6) 0.0308(6) -0.0060(5) -0.0068(5) -0.0104(5)
S1 0.0349(15) 0.059(2) 0.0450(17) -0.0140(15) -0.0124(13) -0.0132(14)
S2 0.0361(14) 0.0377(16) 0.0282(14) 0.0001(12) -0.0109(11) -0.0123(12)
S3 0.0423(15) 0.0388(16) 0.0317(15) 0.0010(12) -0.0134(12) -0.0168(13)
S4 0.0339(14) 0.0412(17) 0.0377(15) -0.0094(13) -0.0075(12) -0.0085(13)
S5 0.0413(15) 0.0385(16) 0.0375(16) 0.0042(13) -0.0044(12) -0.0140(13)
S6 0.0301(13) 0.0330(15) 0.0360(15) -0.0008(12) -0.0091(11) -0.0051(12)
S7 0.0386(14) 0.0314(15) 0.0340(15) -0.0046(12) -0.0067(12) -0.0144(12)
S8 0.0492(17) 0.0338(16) 0.0480(17) 0.0006(13) -0.0210(14) -0.0046(13)
S9 0.0409(15) 0.0341(15) 0.0277(14) -0.0028(11) -0.0112(11) -0.0108(12)
S10 0.0471(17) 0.0497(19) 0.0352(16) -0.0115(14) -0.0049(13) -0.0071(14)
N1 0.070(8) 0.069(8) 0.047(7) 0.006(6) -0.021(6) -0.026(7)
N2 0.062(7) 0.045(6) 0.039(6) -0.016(5) -0.005(5) -0.016(5)
N3 0.049(6) 0.031(5) 0.049(6) -0.013(5) 0.002(5) -0.019(5)
N4 0.028(5) 0.041(6) 0.054(6) -0.002(5) -0.011(4) -0.013(4)
C1 0.064(9) 0.070(10) 0.059(9) 0.002(7) -0.017(7) -0.012(8)
C2 0.043(7) 0.051(8) 0.057(8) -0.002(7) -0.015(6) 0.002(6)
C3 0.045(7) 0.055(8) 0.033(6) 0.000(6) -0.016(5) 0.004(6)
C4 0.051(7) 0.067(9) 0.046(7) -0.009(7) -0.008(6) -0.005(7)
C5 0.048(7) 0.074(10) 0.046(7) -0.030(7) 0.003(6) -0.008(7)
C6 0.043(7) 0.062(9) 0.058(8) -0.003(7) -0.012(6) 0.004(7)
C7 0.041(7) 0.033(7) 0.068(9) -0.004(6) 0.003(6) -0.005(6)
C8 0.063(8) 0.041(7) 0.030(6) 0.000(5) -0.012(6) -0.005(6)
C9 0.043(7) 0.053(8) 0.054(8) -0.020(6) -0.006(6) -0.013(6)
C10 0.065(8) 0.053(8) 0.046(7) -0.016(6) -0.015(6) 0.007(7)
C11 0.102(12) 0.121(14) 0.070(10) -0.019(9) -0.018(9) -0.068(11)
C12 0.078(9) 0.061(9) 0.054(8) -0.017(7) -0.010(7) -0.028(8)
C13 0.040(6) 0.039(7) 0.045(7) 0.010(6) -0.006(5) -0.017(6)
C14 0.044(6) 0.035(6) 0.030(6) 0.006(5) -0.011(5) -0.017(5)
C15 0.035(6) 0.042(6) 0.026(5) 0.003(5) 0.002(4) -0.020(5)
C16 0.047(7) 0.048(7) 0.039(6) -0.016(5) -0.012(5) -0.024(6)
C17 0.061(8) 0.057(9) 0.049(8) -0.009(6) 0.001(6) -0.031(7)
C18 0.043(6) 0.046(7) 0.036(6) -0.005(5) -0.014(5) -0.017(6)
C19 0.039(6) 0.041(6) 0.035(6) -0.004(5) -0.019(5) -0.011(5)
C20 0.040(6) 0.031(6) 0.032(6) -0.003(5) -0.006(5) -0.017(5)
C21 0.037(6) 0.049(7) 0.026(6) -0.003(5) -0.006(5) -0.021(5)
C22 0.042(7) 0.056(8) 0.043(7) -0.003(6) -0.019(5) -0.015(6)
C23 0.055(7) 0.039(7) 0.058(8) -0.008(6) -0.003(6) -0.008(6)
C24 0.054(8) 0.061(9) 0.087(10) -0.015(8) -0.030(7) 0.000(7)
C25 0.067(10) 0.078(12) 0.164(18) -0.050(12) -0.007(11) -0.020(9)
O1 0.123(11) 0.087(9) 0.197(15) 0.013(9) -0.071(11) -0.029(8)

loop_
_atom_type_symbol
_atom_type_description
_atom_type_scat_dispersion_real
_atom_type_scat_dispersion_imag
_atom_type_scat_source
C C 0.0033 0.0016 'International Tables Vol C Tables 4.2.6.8 and 6.1.1.4'
H H 0.0000 0.0000 'International Tables Vol C Tables 4.2.6.8 and 6.1.1.4'
N N 0.0061 0.0033 'International Tables Vol C Tables 4.2.6.8 and 6.1.1.4'
O O 0.0106 0.0060 'International Tables Vol C Tables 4.2.6.8 and 6.1.1.4'
S S 0.1246 0.1234 'International Tables Vol C Tables 4.2.6.8 and 6.1.1.4'
Ge Ge 0.1547 1.8001 'International Tables Vol C Tables 4.2.6.8 and 6.1.1.4'

loop_
_geom_angle_atom_site_label_1
_geom_angle_atom_site_label_2
_geom_angle_atom_site_label_3
_geom_angle
S1 Ge1 S4 105.64(11)
S1 Ge1 S2 108.53(11)
S4 Ge1 S2 111.52(11)
S1 Ge1 S3 112.46(12)
S4 Ge1 S3 112.41(10)
S2 Ge1 S3 106.29(10)
S5 Ge2 S2 107.76(11)
S5 Ge2 S6 111.93(11)
S2 Ge2 S6 110.51(11)
S5 Ge2 S7 107.89(12)
S2 Ge2 S7 110.20(10)
S6 Ge2 S7 108.52(10)
S8 Ge3 S3 109.62(12)
S8 Ge3 S6 108.98(11)
S3 Ge3 S6 110.96(10)
S8 Ge3 S9 107.66(11)
S3 Ge3 S9 108.77(11)
S6 Ge3 S9 110.78(11)
S10 Ge4 S4 109.13(12)
S10 Ge4 S9 108.65(11)
S4 Ge4 S9 109.88(11)
S10 Ge4 S7 109.85(12)
S4 Ge4 S7 110.91(10)
S9 Ge4 S7 108.39(10)
Ge2 S2 Ge1 109.08(11)
Ge3 S3 Ge1 108.57(12)
Ge4 S4 Ge1 107.88(11)
Ge3 S6 Ge2 107.16(11)
Ge4 S7 Ge2 109.30(12)
Ge3 S9 Ge4 109.13(11)
C5 N1 C1 123.6(12)
C5 N1 C11 119.9(12)
C1 N1 C11 116.4(13)
C6 N2 C10 117.8(11)
C6 N2 C12 122.8(10)
C10 N2 C12 119.3(10)
C13 N3 C17 119.2(10)
C13 N3 C23 119.9(10)
C17 N3 C23 120.8(11)
C22 N4 C18 121.0(9)
C22 N4 C24 120.4(9)
C18 N4 C24 118.6(10)
N1 C1 C2 117.3(14)
N1 C1 H1 121.4
C2 C1 H1 121.4
C1 C2 C3 122.8(12)
C1 C2 H2 118.6
C3 C2 H2 118.6
C2 C3 C4 117.9(12)
C2 C3 C8 120.7(10)
C4 C3 C8 121.5(12)
C3 C4 C5 119.4(13)
C3 C4 H4 120.3
C5 C4 H4 120.3
N1 C5 C4 119.0(11)
N1 C5 H5 120.5
C4 C5 H5 120.5
N2 C6 C7 123.4(11)
N2 C6 H6 118.3
C7 C6 H6 118.3
C6 C7 C8 120.6(11)
C6 C7 H7 119.7
C8 C7 H7 119.7
C7 C8 C9 116.2(11)
C7 C8 C3 122.4(10)
C9 C8 C3 121.4(10)
C10 C9 C8 120.6(11)
C10 C9 H9 119.7
C8 C9 H9 119.7
C9 C10 N2 121.3(12)
C9 C10 H10 119.3
N2 C10 H10 119.3
N1 C11 H11A 109.5
N1 C11 H11B 109.5
H11A C11 H11B 109.5
N1 C11 H11C 109.5
H11A C11 H11C 109.5
H11B C11 H11C 109.5
N2 C12 H12A 109.5
N2 C12 H12B 109.5
H12A C12 H12B 109.5
N2 C12 H12C 109.5
H12A C12 H12C 109.5
H12B C12 H12C 109.5
N3 C13 C14 122.5(11)
N3 C13 H13 118.8
C14 C13 H13 118.8
C15 C14 C13 118.3(11)
C15 C14 H14 120.9
C13 C14 H14 120.9
C16 C15 C14 118.8(10)
C16 C15 C20 123.2(10)
C14 C15 C20 118.0(10)
C17 C16 C15 119.6(10)
C17 C16 H16 120.2
C15 C16 H16 120.2
N3 C17 C16 121.7(12)
N3 C17 H17 119.2
C16 C17 H17 119.2
N4 C18 C19 120.2(10)
N4 C18 H18 119.9
C19 C18 H18 119.9
C20 C19 C18 119.9(9)
C20 C19 H19 120.1
C18 C19 H19 120.1
C19 C20 C21 119.0(9)
C19 C20 C15 122.2(9)
C21 C20 C15 118.8(9)
C22 C21 C20 118.8(10)
C22 C21 H21 120.6
C20 C21 H21 120.6
N4 C22 C21 121.0(10)
N4 C22 H22 119.5
C21 C22 H22 119.5
N3 C23 H23A 109.5
N3 C23 H23B 109.5
H23A C23 H23B 109.5
N3 C23 H23C 109.5
H23A C23 H23C 109.5
H23B C23 H23C 109.5
N4 C24 H24A 109.5
N4 C24 H24B 109.5
H24A C24 H24B 109.5
N4 C24 H24C 109.5
H24A C24 H24C 109.5
H24B C24 H24C 109.5
O1 C25 H25A 109.5
O1 C25 H25B 109.5
H25A C25 H25B 109.5
O1 C25 H25C 109.5
H25A C25 H25C 109.5
H25B C25 H25C 109.5
C25 O1 H1A 109.5

loop_
_geom_bond_atom_site_label_1
_geom_bond_atom_site_label_2
_geom_bond_distance
Ge1 S1 2.122(3)
Ge1 S4 2.229(3)
Ge1 S2 2.241(3)
Ge1 S3 2.247(3)
Ge2 S5 2.119(3)
Ge2 S2 2.240(3)
Ge2 S6 2.242(3)
Ge2 S7 2.257(3)
Ge3 S8 2.126(3)
Ge3 S3 2.232(3)
Ge3 S6 2.238(3)
Ge3 S9 2.246(3)
Ge4 S10 2.132(3)
Ge4 S4 2.216(3)
Ge4 S9 2.248(3)
Ge4 S7 2.249(3)
N1 C5 1.341(16)
N1 C1 1.349(15)
N1 C11 1.505(16)
N2 C6 1.321(15)
N2 C10 1.378(14)
N2 C12 1.485(14)
N3 C13 1.322(14)
N3 C17 1.342(14)
N3 C23 1.453(13)
N4 C22 1.328(13)
N4 C18 1.352(12)
N4 C24 1.482(13)
C1 C2 1.366(16)
C1 H1 0.9300
C2 C3 1.383(16)
C2 H2 0.9300
C3 C4 1.384(15)
C3 C8 1.499(16)
C4 C5 1.401(16)
C4 H4 0.9300
C5 H5 0.9300
C6 C7 1.352(15)
C6 H6 0.9300
C7 C8 1.392(14)
C7 H7 0.9300
C8 C9 1.404(15)
C9 C10 1.358(16)
C9 H9 0.9300
C10 H10 0.9300
C11 H11A 0.9600
C11 H11B 0.9600
C11 H11C 0.9600
C12 H12A 0.9600
C12 H12B 0.9600
C12 H12C 0.9600
C13 C14 1.392(14)
C13 H13 0.9300
C14 C15 1.384(13)
C14 H14 0.9300
C15 C16 1.380(14)
C15 C20 1.494(14)
C16 C17 1.373(15)
C16 H16 0.9300
C17 H17 0.9300
C18 C19 1.367(14)
C18 H18 0.9300
C19 C20 1.361(13)
C19 H19 0.9300
C20 C21 1.409(13)
C21 C22 1.358(14)
C21 H21 0.9300
C22 H22 0.9300
C23 H23A 0.9600
C23 H23B 0.9600
C23 H23C 0.9600
C24 H24A 0.9600
C24 H24B 0.9600
C24 H24C 0.9600
C25 O1 1.318(16)
C25 H25A 0.9600
C25 H25B 0.9600
C25 H25C 0.9600
O1 H1A 0.8200

loop_
_geom_torsion_atom_site_label_1
_geom_torsion_atom_site_label_2
_geom_torsion_atom_site_label_3
_geom_torsion_atom_site_label_4
_geom_torsion
S5 Ge2 S2 Ge1 -174.77(12)
S6 Ge2 S2 Ge1 62.65(14)
S7 Ge2 S2 Ge1 -57.29(14)
S1 Ge1 S2 Ge2 175.53(12)
S4 Ge1 S2 Ge2 59.56(14)
S3 Ge1 S2 Ge2 -63.28(14)
S8 Ge3 S3 Ge1 176.42(12)
S6 Ge3 S3 Ge1 -63.16(14)
S9 Ge3 S3 Ge1 58.94(13)
S1 Ge1 S3 Ge3 -178.08(12)
S4 Ge1 S3 Ge3 -58.99(14)
S2 Ge1 S3 Ge3 63.29(14)
S10 Ge4 S4 Ge1 -178.59(12)
S9 Ge4 S4 Ge1 -59.56(14)
S7 Ge4 S4 Ge1 60.26(14)
S1 Ge1 S4 Ge4 -178.23(12)
S2 Ge1 S4 Ge4 -60.50(14)
S3 Ge1 S4 Ge4 58.77(14)
S8 Ge3 S6 Ge2 179.88(12)
S3 Ge3 S6 Ge2 59.08(15)
S9 Ge3 S6 Ge2 -61.85(14)
S5 Ge2 S6 Ge3 -178.56(12)
S2 Ge2 S6 Ge3 -58.45(14)
S7 Ge2 S6 Ge3 62.49(14)
S10 Ge4 S7 Ge2 179.60(12)
S4 Ge4 S7 Ge2 -59.68(14)
S9 Ge4 S7 Ge2 61.03(14)
S5 Ge2 S7 Ge4 174.96(11)
S2 Ge2 S7 Ge4 57.56(13)
S6 Ge2 S7 Ge4 -63.57(13)
S8 Ge3 S9 Ge4 179.69(12)
S3 Ge3 S9 Ge4 -61.60(14)
S6 Ge3 S9 Ge4 60.61(14)
S10 Ge4 S9 Ge3 -178.19(12)
S4 Ge4 S9 Ge3 62.49(14)
S7 Ge4 S9 Ge3 -58.86(14)
C5 N1 C1 C2 -1.9(18)
C11 N1 C1 C2 -179.7(10)
N1 C1 C2 C3 0.9(18)
C1 C2 C3 C4 -0.1(17)
C1 C2 C3 C8 179.0(10)
C2 C3 C4 C5 0.2(17)
C8 C3 C4 C5 -178.9(10)
C1 N1 C5 C4 2.0(19)
C11 N1 C5 C4 179.8(10)
C3 C4 C5 N1 -1.1(17)
C10 N2 C6 C7 2.8(18)
C12 N2 C6 C7 -179.6(11)
N2 C6 C7 C8 -1(2)
C6 C7 C8 C9 -0.9(17)
C6 C7 C8 C3 -179.0(11)
C2 C3 C8 C7 16.8(16)
C4 C3 C8 C7 -164.0(11)
C2 C3 C8 C9 -161.1(11)
C4 C3 C8 C9 18.1(16)
C7 C8 C9 C10 1.7(17)
C3 C8 C9 C10 179.8(10)
C8 C9 C10 N2 -0.4(18)
C6 N2 C10 C9 -1.9(17)
C12 N2 C10 C9 -179.6(10)
C17 N3 C13 C14 0.8(15)
C23 N3 C13 C14 177.8(9)
N3 C13 C14 C15 -0.9(14)
C13 C14 C15 C16 1.1(13)
C13 C14 C15 C20 -178.2(8)
C14 C15 C16 C17 -1.3(15)
C20 C15 C16 C17 177.9(9)
C13 N3 C17 C16 -1.0(15)
C23 N3 C17 C16 -178.0(10)
C15 C16 C17 N3 1.3(16)
C22 N4 C18 C19 -0.9(15)
C24 N4 C18 C19 177.7(10)
N4 C18 C19 C20 0.2(15)
C18 C19 C20 C21 -0.4(15)
C18 C19 C20 C15 179.2(9)
C16 C15 C20 C19 147.4(10)
C14 C15 C20 C19 -33.3(13)
C16 C15 C20 C21 -33.0(14)
C14 C15 C20 C21 146.3(9)
C19 C20 C21 C22 1.3(15)
C15 C20 C21 C22 -178.3(9)
C18 N4 C22 C21 1.8(16)
C24 N4 C22 C21 -176.7(10)
C20 C21 C22 N4 -2.1(15)
